data_2232211
loop_
_publ_author_name
'Qiao, Yan'
'Chen, Guifang'
'Kong, Lingqian'
'Ju, Xiuping'
'Gao, Zhiqing'

_publ_section_title
;
 2-Amino-4-[4-(dimethylamino)phenyl]-5-oxo-5,6,7,8-tetrahydro-4<i>H</i>-chromene-3-carbonitrile
;
_journal_coeditor_code CV5176
_journal_issue 11
_journal_name_full 'Acta Crystallographica Section E'
_journal_page_first o3067
_journal_paper_doi 10.1107/S1600536811043662
_journal_volume 67
_journal_year 2011
_chemical_formula_iupac 'C18 H19 N3 O2'
_chemical_formula_moiety 'C18 H19 N3 O2'
_chemical_formula_sum 'C18 H19 N3 O2'
_chemical_formula_weight 309.36
_chemical_name_systematic
;
2-Amino-4-[4-(dimethylamino)phenyl]-5-oxo-5,6,7,8-tetrahydro-
4<i>H</i>-chromene-3-carbonitrile
;
_space_group_IT_number 15
_symmetry_cell_setting monoclinic
_symmetry_space_group_name_Hall '-C 2yc'
_symmetry_space_group_name_H-M 'C 1 2/c 1'
_atom_sites_solution_hydrogens geom
_atom_sites_solution_primary direct
_atom_sites_solution_secondary difmap
_audit_creation_method SHELXL-97
_cell_angle_alpha 90.00
_cell_angle_beta 114.721(2)
_cell_angle_gamma 90.00
_cell_formula_units_Z 8
_cell_length_a 25.021(3)
_cell_length_b 8.8724(8)
_cell_length_c 16.3827(16)
_cell_measurement_reflns_used 1265
_cell_measurement_temperature 298(2)
_cell_measurement_theta_max 21.258
_cell_measurement_theta_min 2.464
_cell_volume 3303.6(6)
_computing_cell_refinement 'SAINT (Bruker, 2007)'
_computing_data_collection 'SMART (Bruker, 2007)'
_computing_data_reduction 'SAINT (Bruker, 2007)'
_computing_molecular_graphics 'SHELXTL (Sheldrick, 2008)'
_computing_publication_material 'SHELXTL (Sheldrick, 2008)'
_computing_structure_refinement 'SHELXL97 (Sheldrick, 2008)'
_computing_structure_solution 'SHELXS97 (Sheldrick, 2008)'
_diffrn_ambient_temperature 298(2)
_diffrn_measured_fraction_theta_full 0.998
_diffrn_measured_fraction_theta_max 0.998
_diffrn_measurement_device_type 'Bruker SMART APEX CCD area-detector'
_diffrn_measurement_method 'phi and omega scans'
_diffrn_radiation_monochromator graphite
_diffrn_radiation_source 'fine-focus sealed tube'
_diffrn_radiation_type MoK\a
_diffrn_radiation_wavelength 0.71073
_diffrn_reflns_av_R_equivalents 0.0615
_diffrn_reflns_av_sigmaI/netI 0.0769
_diffrn_reflns_limit_h_max 25
_diffrn_reflns_limit_h_min -29
_diffrn_reflns_limit_k_max 8
_diffrn_reflns_limit_k_min -10
_diffrn_reflns_limit_l_max 19
_diffrn_reflns_limit_l_min -19
_diffrn_reflns_number 8056
_diffrn_reflns_theta_full 24.99
_diffrn_reflns_theta_max 24.99
_diffrn_reflns_theta_min 2.46
_exptl_absorpt_coefficient_mu 0.083
_exptl_absorpt_correction_T_max 0.9820
_exptl_absorpt_correction_T_min 0.9676
_exptl_absorpt_correction_type multi-scan
_exptl_absorpt_process_details '(SADABS; Sheldrick, 1996)'
_exptl_crystal_colour red
_exptl_crystal_density_diffrn 1.244
_exptl_crystal_density_method 'not measured'
_exptl_crystal_description block
_exptl_crystal_F_000 1312
_exptl_crystal_size_max 0.40
_exptl_crystal_size_mid 0.36
_exptl_crystal_size_min 0.22
_refine_diff_density_max 0.236
_refine_diff_density_min -0.214
_refine_ls_extinction_method none
_refine_ls_goodness_of_fit_ref 1.010
_refine_ls_hydrogen_treatment constr
_refine_ls_matrix_type full
_refine_ls_number_parameters 210
_refine_ls_number_reflns 2907
_refine_ls_number_restraints 0
_refine_ls_restrained_S_all 1.010
_refine_ls_R_factor_all 0.1298
_refine_ls_R_factor_gt 0.0600
_refine_ls_shift/su_max 0.000
_refine_ls_shift/su_mean 0.000
_refine_ls_structure_factor_coef Fsqd
_refine_ls_weighting_details 'calc w=1/[\s^2^(Fo^2^)+(0.0818P)^2^+1.1159P] where P=(Fo^2^+2Fc^2^)/3'
_refine_ls_weighting_scheme calc
_refine_ls_wR_factor_gt 0.1462
_refine_ls_wR_factor_ref 0.1870
_reflns_number_gt 1411
_reflns_number_total 2907
_reflns_threshold_expression I>2sigma(I)
_cod_data_source_file cv5176.cif
_cod_data_source_block I
_cod_original_cell_volume 3303.5(5)
_cod_original_sg_symbol_H-M 'C 2/c'
_cod_database_code 2232211
_cod_database_fobs_code 2232211

loop_
_symmetry_equiv_pos_as_xyz
'x, y, z'
'-x, y, -z+1/2'
'x+1/2, y+1/2, z'
'-x+1/2, y+1/2, -z+1/2'
'-x, -y, -z'
'x, -y, z-1/2'
'-x+1/2, -y+1/2, -z'
'x+1/2, -y+1/2, z-1/2'

loop_
_atom_site_type_symbol
_atom_site_label
_atom_site_fract_x
_atom_site_fract_y
_atom_site_fract_z
_atom_site_U_iso_or_equiv
_atom_site_adp_type
_atom_site_calc_flag
_atom_site_refinement_flags
_atom_site_occupancy
_atom_site_symmetry_multiplicity
N N1 0.05600(14) 0.2235(3) -0.03033(19) 0.0617(9) Uani d . 1 1
H H1A 0.0417 0.3129 -0.0433 0.074 Uiso calc R 1 1
H H1B 0.0652 0.1742 -0.0679 0.074 Uiso calc R 1 1
N N2 0.00475(15) 0.4788(4) 0.0962(2) 0.0641(10) Uani d . 1 1
N N3 0.23314(16) 0.5169(4) 0.4808(3) 0.0788(11) Uani d . 1 1
O O1 0.08809(11) 0.0187(2) 0.05519(15) 0.0530(7) Uani d . 1 1
O O2 0.07367(12) -0.0804(3) 0.32595(18) 0.0683(8) Uani d . 1 1
C C1 0.06404(14) 0.1610(4) 0.0482(2) 0.0422(9) Uani d . 1 1
C C2 0.05254(14) 0.2195(3) 0.1146(2) 0.0389(8) Uani d . 1 1
C C3 0.06843(14) 0.1431(3) 0.2039(2) 0.0383(8) Uani d . 1 1
H H3 0.0327 0.1385 0.2145 0.046 Uiso calc R 1 1
C C4 0.08682(14) -0.0157(3) 0.1978(2) 0.0390(8) Uani d . 1 1
C C5 0.08851(16) -0.1218(4) 0.2673(3) 0.0543(10) Uani d . 1 1
C C6 0.1057(2) -0.2815(4) 0.2617(3) 0.0838(15) Uani d . 1 1
H H6A 0.0704 -0.3419 0.2335 0.101 Uiso calc R 1 1
H H6B 0.1276 -0.3199 0.3220 0.101 Uiso calc R 1 1
C C7 0.1428(2) -0.2992(4) 0.2089(3) 0.0866(15) Uani d . 1 1
H H7A 0.1814 -0.2557 0.2427 0.104 Uiso calc R 1 1
H H7B 0.1479 -0.4055 0.2003 0.104 Uiso calc R 1 1
C C8 0.11417(18) -0.2228(4) 0.1188(3) 0.0613(11) Uani d . 1 1
H H8A 0.1417 -0.2193 0.0911 0.074 Uiso calc R 1 1
H H8B 0.0801 -0.2805 0.0799 0.074 Uiso calc R 1 1
C C9 0.09573(14) -0.0674(4) 0.1286(2) 0.0449(9) Uani d . 1 1
C C10 0.02665(16) 0.3637(4) 0.1031(2) 0.0428(9) Uani d . 1 1
C C11 0.11413(14) 0.2331(3) 0.2807(2) 0.0386(8) Uani d . 1 1
C C12 0.16973(16) 0.2606(4) 0.2860(3) 0.0555(10) Uani d . 1 1
H H12 0.1808 0.2171 0.2438 0.067 Uiso calc R 1 1
C C13 0.20934(17) 0.3510(4) 0.3524(3) 0.0633(11) Uani d . 1 1
H H13 0.2464 0.3673 0.3537 0.076 Uiso calc R 1 1
C C14 0.19513(17) 0.4180(4) 0.4172(3) 0.0522(10) Uani d . 1 1
C C15 0.13956(18) 0.3880(4) 0.4126(2) 0.0572(10) Uani d . 1 1
H H15 0.1283 0.4297 0.4551 0.069 Uiso calc R 1 1
C C16 0.10079(15) 0.2973(4) 0.3461(2) 0.0490(9) Uani d . 1 1
H H16 0.0640 0.2788 0.3454 0.059 Uiso calc R 1 1
C C17 0.2940(2) 0.5246(5) 0.4932(4) 0.1074(19) Uani d . 1 1
H H17A 0.3129 0.4299 0.5158 0.161 Uiso calc R 1 1
H H17B 0.3139 0.6030 0.5354 0.161 Uiso calc R 1 1
H H17C 0.2953 0.5460 0.4367 0.161 Uiso calc R 1 1
C C18 0.2225(2) 0.5576(6) 0.5575(3) 0.1047(18) Uani d . 1 1
H H18A 0.1839 0.6007 0.5377 0.157 Uiso calc R 1 1
H H18B 0.2513 0.6299 0.5932 0.157 Uiso calc R 1 1
H H18C 0.2251 0.4694 0.5929 0.157 Uiso calc R 1 1

loop_
_atom_site_aniso_label
_atom_site_aniso_U_11
_atom_site_aniso_U_22
_atom_site_aniso_U_33
_atom_site_aniso_U_12
_atom_site_aniso_U_13
_atom_site_aniso_U_23
N1 0.104(3) 0.0475(19) 0.046(2) 0.0274(17) 0.0439(19) 0.0138(15)
N2 0.092(3) 0.048(2) 0.059(2) 0.0198(19) 0.038(2) 0.0132(16)
N3 0.069(3) 0.064(2) 0.079(3) -0.0101(19) 0.006(2) -0.019(2)
O1 0.0782(18) 0.0426(15) 0.0480(16) 0.0211(13) 0.0360(14) 0.0096(12)
O2 0.097(2) 0.0645(18) 0.0472(17) -0.0115(15) 0.0338(16) 0.0095(14)
C1 0.050(2) 0.038(2) 0.040(2) 0.0075(16) 0.0202(17) 0.0037(16)
C2 0.045(2) 0.037(2) 0.0331(19) 0.0050(15) 0.0149(16) 0.0038(15)
C3 0.042(2) 0.0386(19) 0.037(2) 0.0015(15) 0.0187(16) 0.0036(15)
C4 0.047(2) 0.0325(19) 0.0336(19) -0.0056(15) 0.0128(16) 0.0051(15)
C5 0.066(3) 0.046(2) 0.040(2) -0.0094(19) 0.011(2) 0.0049(18)
C6 0.139(4) 0.039(2) 0.061(3) 0.002(2) 0.030(3) 0.015(2)
C7 0.120(4) 0.046(3) 0.081(3) 0.025(3) 0.029(3) 0.016(2)
C8 0.074(3) 0.040(2) 0.067(3) 0.0051(19) 0.027(2) 0.0000(19)
C9 0.052(2) 0.035(2) 0.045(2) 0.0021(16) 0.0178(18) 0.0088(17)
C10 0.060(2) 0.039(2) 0.033(2) 0.0017(18) 0.0232(17) 0.0030(16)
C11 0.044(2) 0.0339(19) 0.036(2) 0.0044(15) 0.0153(16) 0.0061(15)
C12 0.049(2) 0.064(3) 0.058(3) -0.001(2) 0.026(2) -0.007(2)
C13 0.042(2) 0.070(3) 0.074(3) -0.004(2) 0.021(2) -0.008(2)
C14 0.056(3) 0.033(2) 0.052(2) 0.0002(18) 0.008(2) 0.0012(18)
C15 0.073(3) 0.051(2) 0.051(2) -0.005(2) 0.029(2) -0.0125(19)
C16 0.049(2) 0.052(2) 0.048(2) -0.0072(18) 0.0225(19) -0.0072(18)
C17 0.062(3) 0.083(4) 0.132(5) -0.018(3) -0.003(3) -0.018(3)
C18 0.124(4) 0.085(3) 0.072(4) -0.020(3) 0.009(3) -0.037(3)

loop_
_atom_type_symbol
_atom_type_description
_atom_type_scat_dispersion_real
_atom_type_scat_dispersion_imag
_atom_type_scat_source
C C 0.0033 0.0016 'International Tables Vol C Tables 4.2.6.8 and 6.1.1.4'
H H 0.0000 0.0000 'International Tables Vol C Tables 4.2.6.8 and 6.1.1.4'
N N 0.0061 0.0033 'International Tables Vol C Tables 4.2.6.8 and 6.1.1.4'
O O 0.0106 0.0060 'International Tables Vol C Tables 4.2.6.8 and 6.1.1.4'

loop_
_geom_angle_atom_site_label_1
_geom_angle_atom_site_label_2
_geom_angle_atom_site_label_3
_geom_angle
C1 N1 H1A 120.0
C1 N1 H1B 120.0
H1A N1 H1B 120.0
C14 N3 C18 119.7(4)
C14 N3 C17 118.9(4)
C18 N3 C17 115.7(4)
C9 O1 C1 118.6(2)
N1 C1 C2 128.6(3)
N1 C1 O1 110.1(3)
C2 C1 O1 121.3(3)
C1 C2 C10 119.0(3)
C1 C2 C3 123.7(3)
C10 C2 C3 117.3(3)
C4 C3 C2 108.8(3)
C4 C3 C11 113.7(3)
C2 C3 C11 111.5(3)
C4 C3 H3 107.5
C2 C3 H3 107.5
C11 C3 H3 107.5
C9 C4 C5 118.8(3)
C9 C4 C3 123.3(3)
C5 C4 C3 117.6(3)
O2 C5 C4 119.9(3)
O2 C5 C6 121.6(3)
C4 C5 C6 118.5(4)
C5 C6 C7 113.2(3)
C5 C6 H6A 108.9
C7 C6 H6A 108.9
C5 C6 H6B 108.9
C7 C6 H6B 108.9
H6A C6 H6B 107.8
C8 C7 C6 111.0(4)
C8 C7 H7A 109.4
C6 C7 H7A 109.4
C8 C7 H7B 109.4
C6 C7 H7B 109.4
H7A C7 H7B 108.0
C9 C8 C7 110.8(3)
C9 C8 H8A 109.5
C7 C8 H8A 109.5
C9 C8 H8B 109.5
C7 C8 H8B 109.5
H8A C8 H8B 108.1
C4 C9 O1 123.1(3)
C4 C9 C8 125.8(3)
O1 C9 C8 111.1(3)
N2 C10 C2 177.2(4)
C16 C11 C12 116.5(3)
C16 C11 C3 121.2(3)
C12 C11 C3 122.3(3)
C11 C12 C13 121.7(3)
C11 C12 H12 119.2
C13 C12 H12 119.2
C12 C13 C14 121.5(4)
C12 C13 H13 119.2
C14 C13 H13 119.2
C15 C14 C13 116.6(3)
C15 C14 N3 121.2(4)
C13 C14 N3 122.1(4)
C16 C15 C14 121.0(3)
C16 C15 H15 119.5
C14 C15 H15 119.5
C11 C16 C15 122.7(3)
C11 C16 H16 118.6
C15 C16 H16 118.6
N3 C17 H17A 109.5
N3 C17 H17B 109.5
H17A C17 H17B 109.5
N3 C17 H17C 109.5
H17A C17 H17C 109.5
H17B C17 H17C 109.5
N3 C18 H18A 109.5
N3 C18 H18B 109.5
H18A C18 H18B 109.5
N3 C18 H18C 109.5
H18A C18 H18C 109.5
H18B C18 H18C 109.5

loop_
_geom_bond_atom_site_label_1
_geom_bond_atom_site_label_2
_geom_bond_distance
N1 C1 1.337(4)
N1 H1A 0.8600
N1 H1B 0.8600
N2 C10 1.141(4)
N3 C14 1.390(5)
N3 C18 1.435(6)
N3 C17 1.450(5)
O1 C9 1.369(4)
O1 C1 1.383(4)
O2 C5 1.222(4)
C1 C2 1.341(4)
C2 C10 1.411(5)
C2 C3 1.507(4)
C3 C4 1.498(4)
C3 C11 1.524(4)
C3 H3 0.9800
C4 C9 1.326(4)
C4 C5 1.464(5)
C5 C6 1.495(5)
C6 C7 1.517(6)
C6 H6A 0.9700
C6 H6B 0.9700
C7 C8 1.505(5)
C7 H7A 0.9700
C7 H7B 0.9700
C8 C9 1.484(5)
C8 H8A 0.9700
C8 H8B 0.9700
C11 C16 1.372(4)
C11 C12 1.379(5)
C12 C13 1.381(5)
C12 H12 0.9300
C13 C14 1.387(5)
C13 H13 0.9300
C14 C15 1.386(5)
C15 C16 1.376(5)
C15 H15 0.9300
C16 H16 0.9300
C17 H17A 0.9600
C17 H17B 0.9600
C17 H17C 0.9600
C18 H18A 0.9600
C18 H18B 0.9600
C18 H18C 0.9600

loop_
_geom_hbond_atom_site_label_D
_geom_hbond_atom_site_label_H
_geom_hbond_atom_site_label_A
_geom_hbond_site_symmetry_A
_geom_hbond_distance_DH
_geom_hbond_distance_HA
_geom_hbond_distance_DA
_geom_hbond_angle_DHA
N1 H1A N2 5_565 0.86 2.16 3.014(4) 170.6
N1 H1B O2 6 0.86 2.02 2.867(4) 169.0

loop_
_cod_related_entry_id
_cod_related_entry_database
_cod_related_entry_code
1 ChemSpider 2116214
